data_1544490
loop_
_publ_author_name
'Liu, Qing-Xin'
'Yang, Yong-Xun'
'Zhang, Jian-Ping'
'Chen, Li-Ping'
'Shen, Yun-Heng'
'Li, Hui-Liang'
'Zhang, Wei-Dong'

_publ_section_title
;
 Isolation, Structure Elucidation, and Absolute Configuration of Highly
 Oxygenated Germacranolides from Carpesium cernuum.
;
_journal_issue 10
_journal_name_full 'Journal of natural products'
_journal_page_first 2479
_journal_page_last 2486
_journal_paper_doi 10.1021/acs.jnatprod.6b00315
_journal_volume 79
_journal_year 2016
_chemical_absolute_configuration rmad
_chemical_formula_moiety 'C25 H34 O9'
_chemical_formula_sum 'C25 H34 O9'
_chemical_formula_weight 478.52
_chemical_name_systematic
;
 ?
;
_space_group_crystal_system orthorhombic
_space_group_IT_number 19
_space_group_name_Hall 'P 2ac 2ab'
_space_group_name_H-M_alt 'P 21 21 21'
_symmetry_space_group_name_Hall 'P 2ac 2ab'
_symmetry_space_group_name_H-M 'P 21 21 21'
_atom_sites_solution_hydrogens geom
_atom_sites_solution_primary direct
_audit_creation_date 2015-06-04
_audit_creation_method
;
Olex2 1.2
(compiled 2015.01.26 svn.r3150 for OlexSys, GUI svn.r4998)
;
_cell_angle_alpha 90
_cell_angle_beta 90
_cell_angle_gamma 90
_cell_formula_units_Z 4
_cell_length_a 9.1352(6)
_cell_length_b 13.4879(10)
_cell_length_c 20.6303(14)
_cell_measurement_reflns_used 2688
_cell_measurement_temperature 130
_cell_measurement_theta_max 59.430
_cell_measurement_theta_min 3.916
_cell_volume 2542.0(3)
_computing_cell_refinement 'SAINT v7.68A (Bruker, 2009)'
_computing_data_reduction 'SAINT v7.68A (Bruker, 2009)'
_computing_molecular_graphics 'Olex2 (Dolomanov et al., 2009)'
_computing_publication_material 'Olex2 (Dolomanov et al., 2009)'
_computing_structure_refinement 'XL (Sheldrick, 2008)'
_computing_structure_solution 'ShelXS (Sheldrick, 2008)'
_diffrn_ambient_temperature 130
_diffrn_measured_fraction_theta_full 0.994
_diffrn_measured_fraction_theta_max 0.981
_diffrn_measurement_device_type 'Bruker APEX-II CCD'
_diffrn_measurement_method '\f and \w scans'
_diffrn_radiation_monochromator graphite
_diffrn_radiation_type CuK\a
_diffrn_radiation_wavelength 1.54178
_diffrn_reflns_av_R_equivalents 0.0983
_diffrn_reflns_av_unetI/netI 0.0724
_diffrn_reflns_Laue_measured_fraction_full 0.994
_diffrn_reflns_Laue_measured_fraction_max 0.981
_diffrn_reflns_limit_h_max 10
_diffrn_reflns_limit_h_min -8
_diffrn_reflns_limit_k_max 16
_diffrn_reflns_limit_k_min -16
_diffrn_reflns_limit_l_max 24
_diffrn_reflns_limit_l_min -24
_diffrn_reflns_number 18473
_diffrn_reflns_point_group_measured_fraction_full 0.990
_diffrn_reflns_point_group_measured_fraction_max 0.970
_diffrn_reflns_theta_full 67.679
_diffrn_reflns_theta_max 69.833
_diffrn_reflns_theta_min 3.916
_diffrn_standards_number 0
_exptl_absorpt_coefficient_mu 0.788
_exptl_absorpt_correction_T_max 0.7533
_exptl_absorpt_correction_T_min 0.5405
_exptl_absorpt_correction_type multi-scan
_exptl_absorpt_process_details
;
SADABS-2008/1 (Bruker,2008) was used for absorption correction.
wR2(int) was 0.1334 before and 0.0740 after correction.
The Ratio of minimum to maximum transmission is 0.7175.
The \l/2 correction factor is 0.0015.
;
_exptl_crystal_colour colourless
_exptl_crystal_colour_primary colourless
_exptl_crystal_density_diffrn 1.250
_exptl_crystal_description block
_exptl_crystal_F_000 1024
_exptl_crystal_size_max 0.12
_exptl_crystal_size_mid 0.08
_exptl_crystal_size_min 0.03
_refine_diff_density_max 0.424
_refine_diff_density_min -0.217
_refine_diff_density_rms 0.053
_refine_ls_abs_structure_details
;
 Flack x determined using 1449 quotients [(I+)-(I-)]/[(I+)+(I-)]
 (Parsons, Flack and Wagner, Acta Cryst. B69 (2013) 249-259).
;
_refine_ls_abs_structure_Flack 0.14(17)
_refine_ls_extinction_method none
_refine_ls_goodness_of_fit_ref 1.039
_refine_ls_hydrogen_treatment constr
_refine_ls_matrix_type full
_refine_ls_number_parameters 315
_refine_ls_number_reflns 4653
_refine_ls_number_restraints 0
_refine_ls_restrained_S_all 1.039
_refine_ls_R_factor_all 0.0670
_refine_ls_R_factor_gt 0.0556
_refine_ls_shift/su_max 0.001
_refine_ls_shift/su_mean 0.000
_refine_ls_structure_factor_coef Fsqd
_refine_ls_weighting_details 'w=1/[\s^2^(Fo^2^)+(0.0735P)^2^+0.6709P] where P=(Fo^2^+2Fc^2^)/3'
_refine_ls_weighting_scheme calc
_refine_ls_wR_factor_gt 0.1431
_refine_ls_wR_factor_ref 0.1538
_reflns_Friedel_coverage 0.739
_reflns_Friedel_fraction_full 0.985
_reflns_Friedel_fraction_max 0.956
_reflns_number_gt 3924
_reflns_number_total 4653
_reflns_threshold_expression 'I > 2\s(I)'
_cod_data_source_file np6b00315_si_010.cif
_cod_data_source_block dm15460
_cod_database_code 1544490
_shelxl_version_number 2014-3
_shelx_space_group_comment
;
The symmetry employed for this shelxl refinement is uniquely defined
by the following loop, which should always be used as a source of
symmetry information in preference to the above space-group names.
They are only intended as comments.
;
_shelx_estimated_absorpt_t_max 0.977
_shelx_estimated_absorpt_t_min 0.911
_olex2_refinement_description
;
1. Fixed Uiso
 At 1.2 times of:
  All C(H) groups, All C(H,H) groups
 At 1.5 times of:
  All C(H,H,H) groups, All O(H) groups
2.a Ternary CH refined with riding coordinates:
 C2(H2A), C2"(H2"), C5(H5), C6(H6), C7(H7), C8(H8), C10(H10)
2.b Secondary CH2 refined with riding coordinates:
 C1(H1A,H1B), C3(H3A,H3B), C3"(H3"A,H3"B)
2.c Aromatic/amide H refined with riding coordinates:
 C3'(H3')
2.d Idealised Me refined as rotating group:
 C4"(H4"A,H4"B,H4"C), C4'(H4'A,H4'B,H4'C), C5"(H5"A,H5"B,H5"C), C5'(H5'A,H5'B,
 H5'C), C14(H14A,H14B,H14C), C15(H15A,H15B,H15C)
2.e Idealised tetrahedral OH refined as rotating group:
 O2(H2), O9(H9)
;
_olex2_submission_special_instructions 'No special instructions were received'

loop_
_space_group_symop_operation_xyz
'x, y, z'
'x+1/2, -y+1/2, -z'
'-x, y+1/2, -z+1/2'
'-x+1/2, -y, z+1/2'

loop_
_atom_site_label
_atom_site_type_symbol
_atom_site_fract_x
_atom_site_fract_y
_atom_site_fract_z
_atom_site_U_iso_or_equiv
_atom_site_adp_type
_atom_site_occupancy
_atom_site_site_symmetry_order
_atom_site_calc_flag
_atom_site_refinement_flags_posn
O1 O 1.1378(3) 0.2815(2) 0.94779(13) 0.0298(6) Uani 1 1 d .
O2 O 1.1367(3) 0.2046(3) 0.74623(14) 0.0413(7) Uani 1 1 d .
H2 H 1.0811 0.1666 0.7274 0.062 Uiso 1 1 calc GR
O3 O 0.8685(3) 0.1743(2) 0.79687(13) 0.0336(7) Uani 1 1 d .
O4 O 0.6938(3) 0.2048(2) 0.87048(13) 0.0345(7) Uani 1 1 d .
O5 O 0.8241(3) 0.3620(2) 0.78957(14) 0.0378(7) Uani 1 1 d .
O6 O 0.6316(4) 0.4627(3) 0.78911(19) 0.0625(11) Uani 1 1 d .
O7 O 1.0452(3) 0.5423(2) 0.94716(13) 0.0344(7) Uani 1 1 d .
O8 O 1.0457(3) 0.6054(2) 0.84729(14) 0.0383(7) Uani 1 1 d .
O9 O 1.0504(3) 0.3880(2) 1.02603(12) 0.0318(6) Uani 1 1 d .
H9 H 1.0916 0.3636 1.0576 0.048 Uiso 1 1 calc GR
C1 C 1.3822(4) 0.3412(3) 0.9324(2) 0.0345(10) Uani 1 1 d .
H1A H 1.4737 0.3140 0.9482 0.041 Uiso 1 1 calc R
H1B H 1.4021 0.3830 0.8952 0.041 Uiso 1 1 calc R
C1" C 0.7309(4) 0.1680(3) 0.8196(2) 0.0322(9) Uani 1 1 d .
C1' C 1.0393(4) 0.6173(3) 0.9052(2) 0.0339(9) Uani 1 1 d .
C2 C 1.2731(4) 0.2572(3) 0.9145(2) 0.0306(9) Uani 1 1 d .
H2A H 1.3105 0.1936 0.9305 0.037 Uiso 1 1 calc R
C2" C 0.6321(5) 0.1115(4) 0.7743(2) 0.0416(11) Uani 1 1 d .
H2" H 0.5396 0.0999 0.7971 0.050 Uiso 1 1 calc R
C2' C 1.0270(6) 0.7179(4) 0.9351(3) 0.0507(12) Uani 1 1 d .
C3 C 1.2510(4) 0.2514(3) 0.8417(2) 0.0330(9) Uani 1 1 d .
H3A H 1.3408 0.2258 0.8230 0.040 Uiso 1 1 calc R
H3B H 1.2396 0.3187 0.8259 0.040 Uiso 1 1 calc R
C3" C 0.6932(6) 0.0121(4) 0.7559(3) 0.0492(12) Uani 1 1 d .
H3"A H 0.6293 -0.0188 0.7243 0.059 Uiso 1 1 calc R
H3"B H 0.7884 0.0211 0.7359 0.059 Uiso 1 1 calc R
C3' C 1.0080(10) 0.7348(5) 0.9972(3) 0.080(2) Uani 1 1 d .
H3' H 1.0067 0.8019 1.0076 0.096 Uiso 1 1 calc R
C4 C 1.1243(4) 0.1902(3) 0.8142(2) 0.0333(9) Uani 1 1 d .
C4" C 0.7081(8) -0.0537(5) 0.8124(3) 0.0681(16) Uani 1 1 d .
H4"A H 0.7365 -0.1187 0.7982 0.102 Uiso 1 1 calc GR
H4"B H 0.6161 -0.0576 0.8348 0.102 Uiso 1 1 calc GR
H4"C H 0.7813 -0.0277 0.8411 0.102 Uiso 1 1 calc GR
C4' C 0.9882(15) 0.6696(7) 1.0539(3) 0.138(5) Uani 1 1 d .
H4'A H 0.9736 0.6027 1.0396 0.206 Uiso 1 1 calc GR
H4'B H 0.9044 0.6911 1.0783 0.206 Uiso 1 1 calc GR
H4'C H 1.0738 0.6728 1.0809 0.206 Uiso 1 1 calc GR
C5 C 0.9725(4) 0.2280(4) 0.83671(19) 0.0325(9) Uani 1 1 d .
H5 H 0.9578 0.2094 0.8822 0.039 Uiso 1 1 calc R
C5" C 0.5973(6) 0.1777(5) 0.7138(3) 0.0574(15) Uani 1 1 d .
H5"A H 0.5685 0.2427 0.7280 0.086 Uiso 1 1 calc GR
H5"B H 0.5192 0.1483 0.6894 0.086 Uiso 1 1 calc GR
H5"C H 0.6830 0.1828 0.6871 0.086 Uiso 1 1 calc GR
C5' C 1.0394(9) 0.8016(4) 0.8871(3) 0.0726(18) Uani 1 1 d .
H5'A H 0.9582 0.7991 0.8576 0.109 Uiso 1 1 calc GR
H5'B H 1.1293 0.7952 0.8633 0.109 Uiso 1 1 calc GR
H5'C H 1.0387 0.8637 0.9098 0.109 Uiso 1 1 calc GR
C6 C 0.9502(4) 0.3405(3) 0.82969(19) 0.0296(9) Uani 1 1 d .
H6 H 1.0371 0.3685 0.8087 0.036 Uiso 1 1 calc R
C7 C 0.9260(4) 0.3953(3) 0.89507(19) 0.0313(9) Uani 1 1 d .
H7 H 0.8967 0.3460 0.9274 0.038 Uiso 1 1 calc R
C8 C 1.0696(4) 0.4460(3) 0.91946(18) 0.0282(8) Uani 1 1 d .
H8 H 1.1375 0.4525 0.8829 0.034 Uiso 1 1 calc R
C9 C 1.1413(4) 0.3807(3) 0.97191(18) 0.0292(9) Uani 1 1 d .
C10 C 1.3038(5) 0.3993(3) 0.98538(19) 0.0325(9) Uani 1 1 d .
H10 H 1.3270 0.3671 1.0267 0.039 Uiso 1 1 calc R
C11 C 0.7956(5) 0.4597(4) 0.8811(2) 0.0393(10) Uani 1 1 d .
C12 C 0.7388(5) 0.4321(4) 0.8168(3) 0.0440(12) Uani 1 1 d .
C13 C 0.7264(6) 0.5254(5) 0.9186(3) 0.0551(14) Uani 1 1 d .
C14 C 1.3535(5) 0.5070(4) 0.9907(2) 0.0425(11) Uani 1 1 d .
H14A H 1.3428 0.5389 0.9493 0.064 Uiso 1 1 calc GR
H14B H 1.4543 0.5091 1.0037 0.064 Uiso 1 1 calc GR
H14C H 1.2946 0.5407 1.0223 0.064 Uiso 1 1 calc GR
C15 C 1.1403(5) 0.0806(3) 0.8322(2) 0.0441(11) Uani 1 1 d .
H15A H 1.0619 0.0434 0.8130 0.066 Uiso 1 1 calc GR
H15B H 1.1368 0.0736 0.8785 0.066 Uiso 1 1 calc GR
H15C H 1.2323 0.0561 0.8164 0.066 Uiso 1 1 calc GR

loop_
_atom_site_aniso_label
_atom_site_aniso_U_11
_atom_site_aniso_U_22
_atom_site_aniso_U_33
_atom_site_aniso_U_23
_atom_site_aniso_U_13
_atom_site_aniso_U_12
O1 0.0199(13) 0.0321(15) 0.0373(14) 0.0025(12) -0.0013(10) 0.0001(11)
O2 0.0268(16) 0.056(2) 0.0410(16) -0.0111(15) 0.0048(12) -0.0063(14)
O3 0.0185(13) 0.0478(18) 0.0344(14) -0.0071(13) 0.0016(11) -0.0071(13)
O4 0.0268(15) 0.0432(18) 0.0334(14) -0.0009(14) 0.0019(11) -0.0026(13)
O5 0.0260(16) 0.0489(19) 0.0384(16) 0.0083(14) -0.0103(11) -0.0038(13)
O6 0.0279(18) 0.080(3) 0.079(3) 0.019(2) -0.0181(17) 0.0081(19)
O7 0.0401(17) 0.0316(16) 0.0317(14) -0.0006(13) 0.0011(12) 0.0060(13)
O8 0.0379(17) 0.0383(18) 0.0386(16) 0.0047(14) 0.0019(12) 0.0074(14)
O9 0.0256(15) 0.0411(18) 0.0285(13) 0.0043(13) 0.0020(11) -0.0007(13)
C1 0.022(2) 0.037(2) 0.044(2) -0.0003(19) -0.0037(16) 0.0009(17)
C1" 0.020(2) 0.040(2) 0.037(2) 0.0012(19) 0.0030(15) -0.0041(17)
C1' 0.025(2) 0.037(2) 0.040(2) 0.0019(19) 0.0007(16) 0.0056(18)
C2 0.0149(19) 0.033(2) 0.044(2) 0.0016(18) -0.0008(14) 0.0053(15)
C2" 0.023(2) 0.054(3) 0.048(2) -0.012(2) 0.0013(17) -0.009(2)
C2' 0.057(3) 0.039(3) 0.056(3) -0.007(2) -0.007(2) 0.012(2)
C3 0.0166(18) 0.037(2) 0.046(2) -0.0066(19) 0.0022(15) 0.0018(17)
C3" 0.027(2) 0.057(3) 0.064(3) -0.010(3) -0.003(2) -0.006(2)
C3' 0.124(6) 0.051(4) 0.066(4) -0.015(3) -0.013(4) 0.037(4)
C4 0.022(2) 0.039(3) 0.039(2) -0.0044(18) 0.0020(16) -0.0010(18)
C4" 0.064(4) 0.065(4) 0.076(4) -0.003(3) 0.010(3) 0.004(3)
C4' 0.273(14) 0.091(6) 0.048(4) -0.008(4) 0.014(6) 0.079(8)
C5 0.0188(19) 0.046(3) 0.033(2) -0.0053(19) -0.0016(14) -0.0042(17)
C5" 0.047(3) 0.070(4) 0.055(3) -0.002(3) -0.011(2) -0.010(3)
C5' 0.104(5) 0.035(3) 0.078(4) -0.002(3) -0.002(4) 0.017(3)
C6 0.0173(18) 0.039(2) 0.033(2) 0.0002(18) -0.0036(14) -0.0011(17)
C7 0.021(2) 0.039(2) 0.0337(19) 0.0035(18) 0.0022(14) 0.0026(17)
C8 0.024(2) 0.032(2) 0.0280(18) -0.0018(17) 0.0022(15) 0.0014(17)
C9 0.025(2) 0.032(2) 0.0307(18) 0.0000(17) 0.0002(15) -0.0035(18)
C10 0.024(2) 0.039(2) 0.034(2) 0.0014(19) -0.0018(15) -0.0023(18)
C11 0.023(2) 0.044(3) 0.051(3) 0.008(2) 0.0043(18) 0.0031(19)
C12 0.022(2) 0.052(3) 0.058(3) 0.014(2) -0.0069(19) -0.001(2)
C13 0.028(3) 0.057(3) 0.080(4) 0.000(3) 0.015(2) 0.012(2)
C14 0.030(2) 0.044(3) 0.053(3) -0.009(2) 0.0026(19) -0.008(2)
C15 0.029(2) 0.039(3) 0.064(3) -0.010(2) -0.003(2) -0.0004(19)

loop_
_atom_type_symbol
_atom_type_description
_atom_type_scat_dispersion_real
_atom_type_scat_dispersion_imag
_atom_type_scat_source
C C 0.0181 0.0091 'International Tables Vol C Tables 4.2.6.8 and 6.1.1.4'
H H 0.0000 0.0000 'International Tables Vol C Tables 4.2.6.8 and 6.1.1.4'
O O 0.0492 0.0322 'International Tables Vol C Tables 4.2.6.8 and 6.1.1.4'

loop_
_geom_angle_atom_site_label_1
_geom_angle_atom_site_label_2
_geom_angle_atom_site_label_3
_geom_angle
C9 O1 C2 110.9(3)
C4 O2 H2 109.5
C1" O3 C5 116.5(3)
C12 O5 C6 111.2(3)
C1' O7 C8 115.7(3)
C9 O9 H9 109.5
H1A C1 H1B 109.0
C2 C1 H1A 110.9
C2 C1 H1B 110.9
C10 C1 H1A 110.9
C10 C1 H1B 110.9
C10 C1 C2 104.1(3)
O3 C1" C2" 112.1(4)
O4 C1" O3 122.6(4)
O4 C1" C2" 125.3(4)
O7 C1' C2' 115.0(4)
O8 C1' O7 122.7(4)
O8 C1' C2' 122.2(4)
O1 C2 C1 105.6(3)
O1 C2 H2A 109.5
O1 C2 C3 111.5(3)
C1 C2 H2A 109.5
C3 C2 C1 111.0(4)
C3 C2 H2A 109.5
C1" C2" H2" 107.4
C1" C2" C5" 109.1(4)
C3" C2" C1" 112.7(4)
C3" C2" H2" 107.4
C3" C2" C5" 112.5(4)
C5" C2" H2" 107.4
C1' C2' C5' 113.7(4)
C3' C2' C1' 124.9(5)
C3' C2' C5' 121.4(6)
C2 C3 H3A 107.4
C2 C3 H3B 107.4
C2 C3 C4 119.7(4)
H3A C3 H3B 106.9
C4 C3 H3A 107.4
C4 C3 H3B 107.4
C2" C3" H3"A 109.2
C2" C3" H3"B 109.2
H3"A C3" H3"B 107.9
C4" C3" C2" 111.9(5)
C4" C3" H3"A 109.2
C4" C3" H3"B 109.2
C2' C3' H3' 113.3
C2' C3' C4' 133.4(6)
C4' C3' H3' 113.3
O2 C4 C3 103.4(3)
O2 C4 C5 108.8(3)
O2 C4 C15 111.4(4)
C3 C4 C5 112.8(3)
C3 C4 C15 111.0(4)
C15 C4 C5 109.3(4)
C3" C4" H4"A 109.5
C3" C4" H4"B 109.5
C3" C4" H4"C 109.5
H4"A C4" H4"B 109.5
H4"A C4" H4"C 109.5
H4"B C4" H4"C 109.5
C3' C4' H4'A 109.5
C3' C4' H4'B 109.5
C3' C4' H4'C 109.5
H4'A C4' H4'B 109.5
H4'A C4' H4'C 109.5
H4'B C4' H4'C 109.5
O3 C5 C4 104.6(3)
O3 C5 H5 109.0
O3 C5 C6 110.6(3)
C4 C5 H5 109.0
C6 C5 C4 114.6(4)
C6 C5 H5 109.0
C2" C5" H5"A 109.5
C2" C5" H5"B 109.5
C2" C5" H5"C 109.5
H5"A C5" H5"B 109.5
H5"A C5" H5"C 109.5
H5"B C5" H5"C 109.5
C2' C5' H5'A 109.5
C2' C5' H5'B 109.5
C2' C5' H5'C 109.5
H5'A C5' H5'B 109.5
H5'A C5' H5'C 109.5
H5'B C5' H5'C 109.5
O5 C6 C5 110.9(3)
O5 C6 H6 108.4
O5 C6 C7 106.7(3)
C5 C6 H6 108.4
C5 C6 C7 114.0(3)
C7 C6 H6 108.4
C6 C7 H7 107.9
C6 C7 C8 111.6(3)
C8 C7 H7 107.9
C11 C7 C6 102.8(3)
C11 C7 H7 107.9
C11 C7 C8 118.4(4)
O7 C8 C7 113.1(3)
O7 C8 H8 108.8
O7 C8 C9 107.7(3)
C7 C8 H8 108.8
C9 C8 C7 109.5(3)
C9 C8 H8 108.8
O1 C9 C8 106.3(3)
O1 C9 C10 103.8(3)
O9 C9 O1 109.3(3)
O9 C9 C8 105.6(3)
O9 C9 C10 114.9(3)
C10 C9 C8 116.5(3)
C1 C10 C9 104.0(3)
C1 C10 H10 107.2
C1 C10 C14 113.6(4)
C9 C10 H10 107.2
C14 C10 C9 117.2(4)
C14 C10 H10 107.2
C12 C11 C7 107.8(4)
C13 C11 C7 130.4(5)
C13 C11 C12 121.6(5)
O5 C12 C11 110.5(4)
O6 C12 O5 120.7(5)
O6 C12 C11 128.8(5)
C10 C14 H14A 109.5
C10 C14 H14B 109.5
C10 C14 H14C 109.5
H14A C14 H14B 109.5
H14A C14 H14C 109.5
H14B C14 H14C 109.5
C4 C15 H15A 109.5
C4 C15 H15B 109.5
C4 C15 H15C 109.5
H15A C15 H15B 109.5
H15A C15 H15C 109.5
H15B C15 H15C 109.5

loop_
_geom_bond_atom_site_label_1
_geom_bond_atom_site_label_2
_geom_bond_distance
O1 C2 1.451(5)
O1 C9 1.428(5)
O2 H2 0.8200
O2 C4 1.420(5)
O3 C1" 1.344(5)
O3 C5 1.450(5)
O4 C1" 1.210(5)
O5 C6 1.448(4)
O5 C12 1.348(6)
O6 C12 1.207(6)
O7 C1' 1.333(5)
O7 C8 1.437(5)
O8 C1' 1.207(5)
O9 H9 0.8200
O9 C9 1.395(5)
C1 H1A 0.9700
C1 H1B 0.9700
C1 C2 1.553(6)
C1 C10 1.524(6)
C1" C2" 1.506(6)
C1' C2' 1.495(7)
C2 H2A 0.9800
C2 C3 1.518(6)
C2" H2" 0.9800
C2" C3" 1.502(7)
C2" C5" 1.567(7)
C2' C3' 1.312(8)
C2' C5' 1.506(8)
C3 H3A 0.9700
C3 H3B 0.9700
C3 C4 1.531(6)
C3" H3"A 0.9700
C3" H3"B 0.9700
C3" C4" 1.471(8)
C3' H3' 0.9300
C3' C4' 1.475(11)
C4 C5 1.550(5)
C4 C15 1.531(6)
C4" H4"A 0.9600
C4" H4"B 0.9600
C4" H4"C 0.9600
C4' H4'A 0.9600
C4' H4'B 0.9600
C4' H4'C 0.9600
C5 H5 0.9800
C5 C6 1.537(6)
C5" H5"A 0.9600
C5" H5"B 0.9600
C5" H5"C 0.9600
C5' H5'A 0.9600
C5' H5'B 0.9600
C5' H5'C 0.9600
C6 H6 0.9800
C6 C7 1.554(6)
C7 H7 0.9800
C7 C8 1.563(6)
C7 C11 1.502(6)
C8 H8 0.9800
C8 C9 1.541(5)
C9 C10 1.530(6)
C10 H10 0.9800
C10 C14 1.526(6)
C11 C12 1.471(7)
C11 C13 1.336(7)
C14 H14A 0.9600
C14 H14B 0.9600
C14 H14C 0.9600
C15 H15A 0.9600
C15 H15B 0.9600
C15 H15C 0.9600

loop_
_geom_hbond_atom_site_label_D
_geom_hbond_atom_site_label_H
_geom_hbond_atom_site_label_A
_geom_hbond_distance_DH
_geom_hbond_distance_HA
_geom_hbond_distance_DA
_geom_hbond_angle_DHA
_geom_hbond_site_symmetry_A
O2 H2 O8 0.82 2.10 2.879(4) 159.6 3_746
O9 H9 O4 0.82 1.98 2.800(4) 175.4 2_557
C4' H4'A O7 0.96 2.17 2.841(8) 125.5 .

loop_
_geom_torsion_atom_site_label_1
_geom_torsion_atom_site_label_2
_geom_torsion_atom_site_label_3
_geom_torsion_atom_site_label_4
_geom_torsion
O1 C2 C3 C4 -49.2(5)
O1 C9 C10 C1 34.3(4)
O1 C9 C10 C14 160.6(3)
O2 C4 C5 O3 55.4(4)
O2 C4 C5 C6 -65.9(4)
O3 C1" C2" C3" 52.2(5)
O3 C1" C2" C5" -73.6(5)
O3 C5 C6 O5 4.7(4)
O3 C5 C6 C7 125.2(3)
O4 C1" C2" C3" -128.3(5)
O4 C1" C2" C5" 105.9(5)
O5 C6 C7 C8 -137.7(3)
O5 C6 C7 C11 -9.9(4)
O7 C1' C2' C3' -6.8(8)
O7 C1' C2' C5' 172.8(5)
O7 C8 C9 O1 168.8(3)
O7 C8 C9 O9 52.7(4)
O7 C8 C9 C10 -76.1(4)
O8 C1' C2' C3' 174.3(6)
O8 C1' C2' C5' -6.1(7)
O9 C9 C10 C1 153.6(3)
O9 C9 C10 C14 -80.1(5)
C1 C2 C3 C4 -166.7(4)
C1" O3 C5 C4 159.0(4)
C1" O3 C5 C6 -77.2(4)
C1" C2" C3" C4" 63.2(6)
C1' O7 C8 C7 -84.3(4)
C1' O7 C8 C9 154.6(3)
C1' C2' C3' C4' -2.5(15)
C2 O1 C9 O9 -152.7(3)
C2 O1 C9 C8 93.7(3)
C2 O1 C9 C10 -29.7(4)
C2 C1 C10 C9 -26.4(4)
C2 C1 C10 C14 -154.9(4)
C2 C3 C4 O2 178.5(4)
C2 C3 C4 C5 61.1(5)
C2 C3 C4 C15 -62.0(5)
C3 C4 C5 O3 169.5(3)
C3 C4 C5 C6 48.2(5)
C4 C5 C6 O5 122.7(3)
C4 C5 C6 C7 -116.9(4)
C5 O3 C1" O4 0.0(6)
C5 O3 C1" C2" 179.6(4)
C5 C6 C7 C8 99.5(4)
C5 C6 C7 C11 -132.6(4)
C5" C2" C3" C4" -172.9(5)
C5' C2' C3' C4' 177.9(10)
C6 O5 C12 O6 176.9(4)
C6 O5 C12 C11 -4.0(5)
C6 C7 C8 O7 139.8(3)
C6 C7 C8 C9 -100.1(4)
C6 C7 C11 C12 7.7(5)
C6 C7 C11 C13 -178.2(5)
C7 C8 C9 O1 45.5(4)
C7 C8 C9 O9 -70.6(4)
C7 C8 C9 C10 160.5(3)
C7 C11 C12 O5 -2.8(5)
C7 C11 C12 O6 176.3(5)
C8 O7 C1' O8 4.1(6)
C8 O7 C1' C2' -174.8(4)
C8 C7 C11 C12 131.2(4)
C8 C7 C11 C13 -54.7(7)
C8 C9 C10 C1 -82.2(4)
C8 C9 C10 C14 44.1(5)
C9 O1 C2 C1 12.9(4)
C9 O1 C2 C3 -107.7(4)
C10 C1 C2 O1 9.4(4)
C10 C1 C2 C3 130.4(3)
C11 C7 C8 O7 20.8(5)
C11 C7 C8 C9 140.9(4)
C12 O5 C6 C5 133.6(4)
C12 O5 C6 C7 8.9(4)
C13 C11 C12 O5 -177.6(5)
C13 C11 C12 O6 1.5(9)
C15 C4 C5 O3 -66.4(4)
C15 C4 C5 C6 172.3(3)
